data_7063909
loop_
_publ_author_name
'Nichols, Brian R.'
'Petersen, Jeffrey L.'
'Dolinar, Brian S.'
'Popp, Brian V.'

_publ_section_title
;
 Primary and secondary coordination sphere Lewis acid interactions in
 \b-phosphinoethylborane-ligated rhodium and iridium complexes
;
_journal_issue 32
_journal_name_full 'New Journal of Chemistry'
_journal_page_first 14073
_journal_page_last 14081
_journal_paper_doi 10.1039/D5NJ01429H
_journal_volume 49
_journal_year 2025
_chemical_formula_moiety 'C30 H40 B Cl Ir P'
_chemical_formula_sum 'C30 H40 B Cl Ir P'
_chemical_formula_weight 670.05
_chemical_properties_physical Air-sensitive,Moisture-sensitive
_space_group_crystal_system triclinic
_space_group_IT_number 2
_space_group_name_Hall '-P 1'
_space_group_name_H-M_alt 'P -1'
_atom_sites_solution_hydrogens geom
_atom_sites_solution_primary dual
_audit_creation_date 2025-06-17
_audit_creation_method
;
Olex2 1.5
(compiled 2025.05.31 svn.r86d253d1 for OlexSys, GUI svn.r7254)
;
_audit_update_record
;
2025-06-22 deposited with the CCDC.	2025-07-08 downloaded from the CCDC.
;
_cell_angle_alpha 65.4390(10)
_cell_angle_beta 75.5410(10)
_cell_angle_gamma 62.3010(10)
_cell_formula_units_Z 2
_cell_length_a 10.9766(6)
_cell_length_b 11.6327(7)
_cell_length_c 12.9516(7)
_cell_measurement_reflns_used 9831
_cell_measurement_temperature 100.0
_cell_measurement_theta_max 30.43
_cell_measurement_theta_min 2.82
_cell_volume 1328.48(13)
_computing_cell_refinement 'SAINT v8.37A (Bruker, 2015)'
_computing_data_collection 'APEX2 v2013.10-0'
_computing_data_reduction 'SAINT v8.37A (Bruker, 2015)'
_computing_molecular_graphics 'Olex2 1.5 (Dolomanov et al., 2009)'
_computing_publication_material 'Olex2 1.5 (Dolomanov et al., 2009)'
_computing_structure_refinement 'SHELXL 2019/3 (Sheldrick, 2015)'
_computing_structure_solution 'SHELXT  (Sheldrick, 2015)'
_diffrn_ambient_temperature 100.0
_diffrn_detector_area_resol_mean 7.9
_diffrn_detector_type 'CMOS area detector'
_diffrn_measured_fraction_theta_full 0.998
_diffrn_measured_fraction_theta_max 0.993
_diffrn_measurement_device 'three-circle diffractometer'
_diffrn_measurement_device_type 'PHOTON 2 CMOS detector'
_diffrn_radiation_collimation 'focusing mirrors'
_diffrn_radiation_monochromator 'Triumph Monochromator'
_diffrn_radiation_probe x-ray
_diffrn_radiation_type 'Mo K\a'
_diffrn_radiation_wavelength 0.71073
_diffrn_radiation_xray_symbol K-L~3~
_diffrn_reflns_av_unetI/netI 0.0717
_diffrn_reflns_Laue_measured_fraction_full 0.998
_diffrn_reflns_Laue_measured_fraction_max 0.993
_diffrn_reflns_limit_h_max 15
_diffrn_reflns_limit_h_min -15
_diffrn_reflns_limit_k_max 16
_diffrn_reflns_limit_k_min -16
_diffrn_reflns_limit_l_max 18
_diffrn_reflns_limit_l_min -18
_diffrn_reflns_number 24950
_diffrn_reflns_point_group_measured_fraction_full 0.998
_diffrn_reflns_point_group_measured_fraction_max 0.993
_diffrn_reflns_theta_full 25.242
_diffrn_reflns_theta_max 30.545
_diffrn_reflns_theta_min 2.816
_diffrn_source 'sealed X-ray tube'
_diffrn_source_type 'sealed tube'
_exptl_absorpt_coefficient_mu 5.204
_exptl_absorpt_correction_T_max 0.746070
_exptl_absorpt_correction_T_min 0.516703
_exptl_absorpt_correction_type multi-scan
_exptl_absorpt_process_details
;
TWINABS-2012/1 (Bruker,2012) was used for absorption correction.
 
For component 1:
 wR2(int) was 0.1117 before and 0.0616 after correction.
 
For component 2:
 wR2(int) was 0.1125 before and 0.0634 after correction.
 The Ratio of minimum to maximum transmission is 0.69.

Final HKLF 4 output contains 67459 reflections, Rint = 0.0691
 (44484 with I > 3sig(I), Rint = 0.0549)
;
_exptl_crystal_colour orange
_exptl_crystal_colour_primary orange
_exptl_crystal_density_diffrn 1.675
_exptl_crystal_density_method 'not measured'
_exptl_crystal_description plate
_exptl_crystal_F_000 668
_exptl_crystal_recrystallization_method 'Re-crystallisation from solvent: Dichloromethane/pentane'
_exptl_crystal_size_max 0.478
_exptl_crystal_size_mid 0.16
_exptl_crystal_size_min 0.089
_refine_diff_density_max 1.297
_refine_diff_density_min -1.877
_refine_diff_density_rms 0.175
_refine_ls_extinction_coef 0.0028(5)
_refine_ls_extinction_expression Fc^*^=kFc[1+0.001xFc^2^\l^3^/sin(2\q)]^-1/4^
_refine_ls_extinction_method 'SHELXL-2019/2 (Sheldrick 2019)'
_refine_ls_goodness_of_fit_ref 1.037
_refine_ls_hydrogen_treatment constr
_refine_ls_matrix_type full
_refine_ls_number_parameters 309
_refine_ls_number_reflns 24950
_refine_ls_number_restraints 0
_refine_ls_restrained_S_all 1.037
_refine_ls_R_factor_all 0.0520
_refine_ls_R_factor_gt 0.0414
_refine_ls_shift/su_max 0.001
_refine_ls_shift/su_mean 0.000
_refine_ls_structure_factor_coef Fsqd
_refine_ls_weighting_details 'w=1/[\s^2^(Fo^2^)+(0.0377P)^2^+0.5856P] where P=(Fo^2^+2Fc^2^)/3'
_refine_ls_weighting_scheme calc
_refine_ls_wR_factor_gt 0.0825
_refine_ls_wR_factor_ref 0.0860
_reflns_Friedel_coverage 0.000
_reflns_number_gt 22203
_reflns_number_total 24950
_reflns_threshold_expression 'I > 2\s(I)'
_cod_data_source_file d5nj01429h2.cif
_cod_data_source_block bp96_0m_5_a
_cod_depositor_comments 'Adding full bibliography for 7063906--7063912.cif.'
_cod_database_code 7063909
_shelx_shelxl_version_number 2019/3
_shelx_space_group_comment
;
The symmetry employed for this shelxl refinement is uniquely defined
by the following loop, which should always be used as a source of
symmetry information in preference to the above space-group names.
They are only intended as comments.
;
_shelx_estimated_absorpt_t_max 0.655
_shelx_estimated_absorpt_t_min 0.190
_olex2_refinement_description
;
1. Twinned data refinement
 Scales: 0.5526(6)
 0.4474(6)
2. Fixed Uiso
 At 1.2 times of:
  All C(H) groups, All C(H,H) groups
3.a Ternary CH refined with riding coordinates:
 C15(H15), C19(H19), C23(H23), C24(H24), C27(H27), C28(H28)
3.b Secondary CH2 refined with riding coordinates:
 C1(H1A,H1B), C2(H2A,H2B), C16(H16A,H16B), C17(H17A,H17B), C18(H18A,H18B),
 C20(H20A,H20B), C21(H21A,H21B), C22(H22A,H22B), C25(H25A,H25B), C26(H26A,H26B),
  C29(H29A,H29B), C30(H30A,H30B)
3.c Aromatic/amide H refined with riding coordinates:
 C4(H4), C5(H5), C6(H6), C7(H7), C8(H8), C10(H10), C11(H11), C12(H12),
 C13(H13), C14(H14)
;
_olex2_submission_special_instructions 'No special instructions were received'

loop_
_space_group_symop_operation_xyz
'x, y, z'
'-x, -y, -z'

loop_
_atom_site_label
_atom_site_type_symbol
_atom_site_fract_x
_atom_site_fract_y
_atom_site_fract_z
_atom_site_U_iso_or_equiv
_atom_site_adp_type
_atom_site_occupancy
_atom_site_site_symmetry_order
_atom_site_calc_flag
_atom_site_refinement_flags_posn
_atom_site_refinement_flags_adp
_atom_site_refinement_flags_occupancy
_atom_site_disorder_assembly
_atom_site_disorder_group
Ir1 Ir 0.34317(2) 0.77900(2) 0.36367(2) 0.00975(6) Uani 1 1 d . . . . .
Cl1 Cl 0.55474(12) 0.61325(13) 0.31293(10) 0.0140(2) Uani 1 1 d . . . . .
P1 P 0.22618(13) 0.75163(14) 0.25700(11) 0.0111(2) Uani 1 1 d . . . . .
C1 C 0.3054(5) 0.7355(5) 0.1194(4) 0.0137(9) Uani 1 1 d . . . . .
H1A H 0.243725 0.721335 0.086114 0.016 Uiso 1 1 calc R U . . .
H1B H 0.311158 0.824325 0.068355 0.016 Uiso 1 1 calc R U . . .
C2 C 0.4503(5) 0.6179(5) 0.1206(4) 0.0140(10) Uani 1 1 d . . . . .
H2A H 0.468002 0.598366 0.049508 0.017 Uiso 1 1 calc R U . . .
H2B H 0.449442 0.533570 0.184664 0.017 Uiso 1 1 calc R U . . .
C3 C 0.0560(5) 0.8915(5) 0.2165(4) 0.0121(9) Uani 1 1 d . . . . .
C4 C 0.0488(5) 1.0230(5) 0.1448(4) 0.0154(11) Uani 1 1 d . . . . .
H4 H 0.131490 1.036603 0.116220 0.018 Uiso 1 1 calc R U . . .
C5 C -0.0769(6) 1.1335(6) 0.1148(5) 0.0189(11) Uani 1 1 d . . . . .
H5 H -0.079904 1.222296 0.065972 0.023 Uiso 1 1 calc R U . . .
C6 C -0.1986(5) 1.1154(6) 0.1557(4) 0.0174(11) Uani 1 1 d . . . . .
H6 H -0.285089 1.191679 0.135994 0.021 Uiso 1 1 calc R U . . .
C7 C -0.1929(5) 0.9849(6) 0.2256(5) 0.0176(11) Uani 1 1 d . . . . .
H7 H -0.275745 0.971314 0.252478 0.021 Uiso 1 1 calc R U . . .
C8 C -0.0666(5) 0.8738(5) 0.2566(4) 0.0139(10) Uani 1 1 d . . . . .
H8 H -0.063812 0.785119 0.305462 0.017 Uiso 1 1 calc R U . . .
C9 C 0.1934(5) 0.5962(5) 0.3354(4) 0.0119(9) Uani 1 1 d . . . . .
C10 C 0.1463(5) 0.5430(5) 0.2820(4) 0.0145(10) Uani 1 1 d . . . . .
H10 H 0.131843 0.587938 0.203079 0.017 Uiso 1 1 calc R U . . .
C11 C 0.1207(6) 0.4255(6) 0.3429(5) 0.0182(11) Uani 1 1 d . . . . .
H11 H 0.087252 0.391082 0.306240 0.022 Uiso 1 1 calc R U . . .
C12 C 0.1440(5) 0.3582(5) 0.4582(5) 0.0169(11) Uani 1 1 d . . . . .
H12 H 0.127625 0.276930 0.499972 0.020 Uiso 1 1 calc R U . . .
C13 C 0.1913(5) 0.4094(5) 0.5124(5) 0.0152(10) Uani 1 1 d . . . . .
H13 H 0.206572 0.363838 0.591186 0.018 Uiso 1 1 calc R U . . .
C14 C 0.2159(5) 0.5271(5) 0.4509(4) 0.0126(10) Uani 1 1 d . . . . .
H14 H 0.248789 0.561583 0.487990 0.015 Uiso 1 1 calc R U . . .
C15 C 0.5767(5) 0.7945(5) 0.0653(4) 0.0143(9) Uani 1 1 d . . . . .
H15 H 0.484844 0.864523 0.081916 0.017 Uiso 1 1 calc R U . . .
C16 C 0.5919(6) 0.8148(6) -0.0623(4) 0.0182(11) Uani 1 1 d . . . . .
H16A H 0.598302 0.904716 -0.107444 0.022 Uiso 1 1 calc R U . . .
H16B H 0.507349 0.820179 -0.081820 0.022 Uiso 1 1 calc R U . . .
C17 C 0.7181(6) 0.7000(6) -0.0982(5) 0.0204(12) Uani 1 1 d . . . . .
H17A H 0.702979 0.705802 -0.172789 0.025 Uiso 1 1 calc R U . . .
H17B H 0.800407 0.718845 -0.108898 0.025 Uiso 1 1 calc R U . . .
C18 C 0.7495(5) 0.5506(5) -0.0140(4) 0.0167(10) Uani 1 1 d . . . . .
H18A H 0.846083 0.490778 -0.030757 0.020 Uiso 1 1 calc R U . . .
H18B H 0.689271 0.517125 -0.028190 0.020 Uiso 1 1 calc R U . . .
C19 C 0.7297(5) 0.5317(5) 0.1140(4) 0.0139(10) Uani 1 1 d . . . . .
H19 H 0.733372 0.436775 0.160177 0.017 Uiso 1 1 calc R U . . .
C20 C 0.6902(5) 0.8114(6) 0.1005(5) 0.0183(11) Uani 1 1 d . . . . .
H20A H 0.692921 0.901295 0.048780 0.022 Uiso 1 1 calc R U . . .
H20B H 0.664178 0.815189 0.178296 0.022 Uiso 1 1 calc R U . . .
C21 C 0.8356(5) 0.6966(6) 0.0989(5) 0.0197(12) Uani 1 1 d . . . . .
H21A H 0.894559 0.702907 0.141328 0.024 Uiso 1 1 calc R U . . .
H21B H 0.874982 0.713000 0.019198 0.024 Uiso 1 1 calc R U . . .
C22 C 0.8406(5) 0.5494(5) 0.1508(5) 0.0162(11) Uani 1 1 d . . . . .
H22A H 0.932390 0.485116 0.129800 0.019 Uiso 1 1 calc R U . . .
H22B H 0.831228 0.521778 0.234733 0.019 Uiso 1 1 calc R U . . .
C23 C 0.4616(5) 0.8528(6) 0.4161(4) 0.0159(10) Uani 1 1 d . . . . .
H23 H 0.559802 0.825547 0.384507 0.019 Uiso 1 1 calc R U . . .
C24 C 0.4371(5) 0.7491(5) 0.5099(4) 0.0130(10) Uani 1 1 d . . . . .
H24 H 0.521132 0.660529 0.532863 0.016 Uiso 1 1 calc R U . . .
C25 C 0.3313(5) 0.7743(6) 0.6085(4) 0.0184(11) Uani 1 1 d . . . . .
H25A H 0.316823 0.861548 0.615264 0.022 Uiso 1 1 calc R U . . .
H25B H 0.367251 0.697747 0.680163 0.022 Uiso 1 1 calc R U . . .
C26 C 0.1923(5) 0.7840(6) 0.5917(5) 0.0207(12) Uani 1 1 d . . . . .
H26A H 0.192429 0.690371 0.626920 0.025 Uiso 1 1 calc R U . . .
H26B H 0.117404 0.843530 0.631650 0.025 Uiso 1 1 calc R U . . .
C27 C 0.1626(5) 0.8420(6) 0.4680(5) 0.0160(10) Uani 1 1 d . . . . .
H27 H 0.085103 0.828263 0.454901 0.019 Uiso 1 1 calc R U . . .
C28 C 0.1802(5) 0.9611(5) 0.3856(5) 0.0164(11) Uani 1 1 d . . . . .
H28 H 0.113173 1.014645 0.325033 0.020 Uiso 1 1 calc R U . . .
C29 C 0.2247(6) 1.0508(6) 0.4129(5) 0.0227(12) Uani 1 1 d . . . . .
H29A H 0.195503 1.044140 0.493255 0.027 Uiso 1 1 calc R U . . .
H29B H 0.177901 1.148794 0.364255 0.027 Uiso 1 1 calc R U . . .
C30 C 0.3818(6) 1.0069(6) 0.3940(5) 0.0221(12) Uani 1 1 d . . . . .
H30A H 0.404442 1.058797 0.314542 0.026 Uiso 1 1 calc R U . . .
H30B H 0.411228 1.031888 0.444991 0.026 Uiso 1 1 calc R U . . .
B1 B 0.5777(6) 0.6438(6) 0.1317(5) 0.0126(11) Uani 1 1 d . . . . .

loop_
_atom_site_aniso_label
_atom_site_aniso_U_11
_atom_site_aniso_U_22
_atom_site_aniso_U_33
_atom_site_aniso_U_23
_atom_site_aniso_U_13
_atom_site_aniso_U_12
Ir1 0.00953(9) 0.00991(10) 0.00932(9) -0.00331(6) -0.00109(6) -0.00342(7)
Cl1 0.0116(5) 0.0162(6) 0.0120(5) -0.0060(5) -0.0013(4) -0.0029(5)
P1 0.0097(6) 0.0121(6) 0.0101(6) -0.0031(5) -0.0010(5) -0.0039(5)
C1 0.013(2) 0.018(3) 0.010(2) -0.0057(19) -0.0003(18) -0.007(2)
C2 0.014(2) 0.016(2) 0.014(2) -0.008(2) 0.0016(19) -0.006(2)
C3 0.012(2) 0.012(2) 0.011(2) -0.0031(18) -0.0027(17) -0.0039(19)
C4 0.012(2) 0.017(3) 0.015(2) -0.003(2) -0.0018(19) -0.007(2)
C5 0.021(3) 0.015(3) 0.014(3) 0.001(2) -0.008(2) -0.004(2)
C6 0.014(2) 0.018(3) 0.016(3) -0.006(2) -0.006(2) -0.001(2)
C7 0.014(2) 0.024(3) 0.021(3) -0.011(2) 0.002(2) -0.010(2)
C8 0.011(2) 0.014(3) 0.016(2) -0.0062(19) -0.0003(19) -0.004(2)
C9 0.008(2) 0.010(2) 0.016(2) -0.0052(19) 0.0007(18) -0.0033(19)
C10 0.016(2) 0.015(2) 0.013(2) -0.007(2) -0.0008(19) -0.005(2)
C11 0.021(3) 0.016(3) 0.021(3) -0.008(2) -0.002(2) -0.008(2)
C12 0.018(3) 0.009(2) 0.022(3) -0.005(2) 0.002(2) -0.006(2)
C13 0.016(2) 0.013(2) 0.013(2) -0.0025(19) -0.0011(19) -0.005(2)
C14 0.010(2) 0.012(2) 0.014(2) -0.004(2) -0.0020(18) -0.0031(19)
C15 0.012(2) 0.013(2) 0.016(2) -0.0072(19) 0.0009(18) -0.003(2)
C16 0.021(3) 0.016(3) 0.015(3) -0.003(2) 0.000(2) -0.008(2)
C17 0.023(3) 0.020(3) 0.013(3) -0.006(2) 0.004(2) -0.008(2)
C18 0.016(2) 0.017(3) 0.017(3) -0.009(2) 0.003(2) -0.006(2)
C19 0.013(2) 0.013(2) 0.013(2) -0.0031(19) 0.0000(19) -0.005(2)
C20 0.019(3) 0.016(3) 0.021(3) -0.007(2) 0.000(2) -0.009(2)
C21 0.013(2) 0.022(3) 0.027(3) -0.008(2) -0.002(2) -0.010(2)
C22 0.010(2) 0.017(3) 0.015(3) -0.006(2) -0.0005(19) 0.000(2)
C23 0.017(3) 0.021(3) 0.012(2) -0.007(2) -0.002(2) -0.009(2)
C24 0.015(2) 0.012(2) 0.011(2) -0.0055(19) -0.0027(19) -0.004(2)
C25 0.020(3) 0.020(3) 0.011(2) -0.006(2) -0.004(2) -0.003(2)
C26 0.015(3) 0.026(3) 0.015(3) -0.006(2) 0.004(2) -0.007(2)
C27 0.010(2) 0.019(3) 0.020(3) -0.011(2) 0.000(2) -0.003(2)
C28 0.014(2) 0.013(3) 0.018(3) -0.007(2) -0.003(2) 0.001(2)
C29 0.031(3) 0.013(3) 0.023(3) -0.008(2) -0.008(2) -0.003(2)
C30 0.032(3) 0.018(3) 0.020(3) -0.003(2) -0.007(2) -0.013(3)
B1 0.014(3) 0.014(3) 0.010(3) -0.006(2) -0.001(2) -0.005(2)

loop_
_atom_type_symbol
_atom_type_description
_atom_type_scat_dispersion_real
_atom_type_scat_dispersion_imag
_atom_type_scat_source
C C 0.0033 0.0016 'International Tables Vol C Tables 4.2.6.8 and 6.1.1.4'
H H 0.0000 0.0000 'International Tables Vol C Tables 4.2.6.8 and 6.1.1.4'
B B 0.0013 0.0007 'International Tables Vol C Tables 4.2.6.8 and 6.1.1.4'
P P 0.1023 0.0942 'International Tables Vol C Tables 4.2.6.8 and 6.1.1.4'
Cl Cl 0.1484 0.1585 'International Tables Vol C Tables 4.2.6.8 and 6.1.1.4'
Ir Ir -1.4442 7.9887 'International Tables Vol C Tables 4.2.6.8 and 6.1.1.4'

loop_
_geom_angle_atom_site_label_1
_geom_angle_atom_site_label_2
_geom_angle_atom_site_label_3
_geom_angle
_geom_angle_site_symmetry_1
_geom_angle_site_symmetry_3
_geom_angle_publ_flag
P1 Ir1 Cl1 90.52(4) . . ?
C23 Ir1 Cl1 89.12(15) . . ?
C23 Ir1 P1 162.61(14) . . ?
C23 Ir1 C24 36.67(18) . . ?
C24 Ir1 Cl1 89.70(14) . . ?
C24 Ir1 P1 160.72(14) . . ?
C27 Ir1 Cl1 154.19(15) . . ?
C27 Ir1 P1 90.59(15) . . ?
C27 Ir1 C23 97.3(2) . . ?
C27 Ir1 C24 81.01(19) . . ?
C27 Ir1 C28 39.3(2) . . ?
C28 Ir1 Cl1 165.36(15) . . ?
C28 Ir1 P1 95.85(15) . . ?
C28 Ir1 C23 80.9(2) . . ?
C28 Ir1 C24 88.60(19) . . ?
B1 Cl1 Ir1 112.35(16) . . ?
C1 P1 Ir1 118.55(16) . . ?
C1 P1 C3 100.7(2) . . ?
C1 P1 C9 104.7(2) . . ?
C3 P1 Ir1 116.13(16) . . ?
C9 P1 Ir1 110.52(17) . . ?
C9 P1 C3 104.7(2) . . ?
P1 C1 H1A 108.3 . . ?
P1 C1 H1B 108.3 . . ?
H1A C1 H1B 107.4 . . ?
C2 C1 P1 116.0(3) . . ?
C2 C1 H1A 108.3 . . ?
C2 C1 H1B 108.3 . . ?
C1 C2 H2A 108.0 . . ?
C1 C2 H2B 108.0 . . ?
C1 C2 B1 117.1(4) . . ?
H2A C2 H2B 107.3 . . ?
B1 C2 H2A 108.0 . . ?
B1 C2 H2B 108.0 . . ?
C4 C3 P1 118.3(4) . . ?
C8 C3 P1 123.1(4) . . ?
C8 C3 C4 118.5(5) . . ?
C3 C4 H4 119.5 . . ?
C5 C4 C3 120.9(5) . . ?
C5 C4 H4 119.5 . . ?
C4 C5 H5 119.9 . . ?
C4 C5 C6 120.3(5) . . ?
C6 C5 H5 119.9 . . ?
C5 C6 H6 120.3 . . ?
C5 C6 C7 119.4(5) . . ?
C7 C6 H6 120.3 . . ?
C6 C7 H7 119.8 . . ?
C6 C7 C8 120.4(5) . . ?
C8 C7 H7 119.8 . . ?
C3 C8 H8 119.8 . . ?
C7 C8 C3 120.5(5) . . ?
C7 C8 H8 119.8 . . ?
C10 C9 P1 121.4(4) . . ?
C14 C9 P1 120.0(4) . . ?
C14 C9 C10 118.6(5) . . ?
C9 C10 H10 119.6 . . ?
C11 C10 C9 120.7(5) . . ?
C11 C10 H10 119.6 . . ?
C10 C11 H11 120.1 . . ?
C10 C11 C12 119.7(5) . . ?
C12 C11 H11 120.1 . . ?
C11 C12 H12 119.9 . . ?
C13 C12 C11 120.2(5) . . ?
C13 C12 H12 119.9 . . ?
C12 C13 H13 120.2 . . ?
C14 C13 C12 119.5(5) . . ?
C14 C13 H13 120.2 . . ?
C9 C14 H14 119.4 . . ?
C13 C14 C9 121.2(5) . . ?
C13 C14 H14 119.4 . . ?
C16 C15 H15 108.6 . . ?
C16 C15 B1 105.2(4) . . ?
C20 C15 H15 108.6 . . ?
C20 C15 C16 113.0(4) . . ?
C20 C15 B1 112.5(4) . . ?
B1 C15 H15 108.6 . . ?
C15 C16 H16A 108.5 . . ?
C15 C16 H16B 108.5 . . ?
C15 C16 C17 115.1(4) . . ?
H16A C16 H16B 107.5 . . ?
C17 C16 H16A 108.5 . . ?
C17 C16 H16B 108.5 . . ?
C16 C17 H17A 108.4 . . ?
C16 C17 H17B 108.4 . . ?
H17A C17 H17B 107.5 . . ?
C18 C17 C16 115.4(4) . . ?
C18 C17 H17A 108.4 . . ?
C18 C17 H17B 108.4 . . ?
C17 C18 H18A 108.3 . . ?
C17 C18 H18B 108.3 . . ?
C17 C18 C19 115.8(4) . . ?
H18A C18 H18B 107.4 . . ?
C19 C18 H18A 108.3 . . ?
C19 C18 H18B 108.3 . . ?
C18 C19 H19 108.8 . . ?
C18 C19 B1 105.6(4) . . ?
C22 C19 C18 112.5(4) . . ?
C22 C19 H19 108.8 . . ?
C22 C19 B1 112.1(4) . . ?
B1 C19 H19 108.8 . . ?
C15 C20 H20A 108.5 . . ?
C15 C20 H20B 108.5 . . ?
H20A C20 H20B 107.5 . . ?
C21 C20 C15 115.2(4) . . ?
C21 C20 H20A 108.5 . . ?
C21 C20 H20B 108.5 . . ?
C20 C21 H21A 108.7 . . ?
C20 C21 H21B 108.7 . . ?
C20 C21 C22 114.1(4) . . ?
H21A C21 H21B 107.6 . . ?
C22 C21 H21A 108.7 . . ?
C22 C21 H21B 108.7 . . ?
C19 C22 C21 115.1(4) . . ?
C19 C22 H22A 108.5 . . ?
C19 C22 H22B 108.5 . . ?
C21 C22 H22A 108.5 . . ?
C21 C22 H22B 108.5 . . ?
H22A C22 H22B 107.5 . . ?
Ir1 C23 H23 114.2 . . ?
C24 C23 Ir1 71.8(3) . . ?
C24 C23 H23 114.2 . . ?
C24 C23 C30 125.0(5) . . ?
C30 C23 Ir1 109.2(3) . . ?
C30 C23 H23 114.2 . . ?
Ir1 C24 H24 113.8 . . ?
C23 C24 Ir1 71.5(3) . . ?
C23 C24 H24 113.8 . . ?
C23 C24 C25 124.4(5) . . ?
C25 C24 Ir1 112.3(3) . . ?
C25 C24 H24 113.8 . . ?
C24 C25 H25A 109.3 . . ?
C24 C25 H25B 109.3 . . ?
C24 C25 C26 111.7(4) . . ?
H25A C25 H25B 107.9 . . ?
C26 C25 H25A 109.3 . . ?
C26 C25 H25B 109.3 . . ?
C25 C26 H26A 108.9 . . ?
C25 C26 H26B 108.9 . . ?
H26A C26 H26B 107.7 . . ?
C27 C26 C25 113.2(4) . . ?
C27 C26 H26A 108.9 . . ?
C27 C26 H26B 108.9 . . ?
Ir1 C27 H27 113.9 . . ?
C26 C27 Ir1 111.8(3) . . ?
C26 C27 H27 113.9 . . ?
C28 C27 Ir1 70.9(3) . . ?
C28 C27 C26 124.7(5) . . ?
C28 C27 H27 113.9 . . ?
Ir1 C28 H28 113.7 . . ?
C27 C28 Ir1 69.8(3) . . ?
C27 C28 H28 113.7 . . ?
C27 C28 C29 123.6(5) . . ?
C29 C28 Ir1 115.0(4) . . ?
C29 C28 H28 113.7 . . ?
C28 C29 H29A 109.2 . . ?
C28 C29 H29B 109.2 . . ?
C28 C29 C30 112.1(5) . . ?
H29A C29 H29B 107.9 . . ?
C30 C29 H29A 109.2 . . ?
C30 C29 H29B 109.2 . . ?
C23 C30 C29 112.8(5) . . ?
C23 C30 H30A 109.0 . . ?
C23 C30 H30B 109.0 . . ?
C29 C30 H30A 109.0 . . ?
C29 C30 H30B 109.0 . . ?
H30A C30 H30B 107.8 . . ?
C2 B1 Cl1 101.4(3) . . ?
C15 B1 Cl1 105.9(3) . . ?
C15 B1 C2 118.4(4) . . ?
C15 B1 C19 108.2(4) . . ?
C19 B1 Cl1 104.2(3) . . ?
C19 B1 C2 116.9(4) . . ?

loop_
_geom_bond_atom_site_label_1
_geom_bond_atom_site_label_2
_geom_bond_distance
_geom_bond_site_symmetry_2
_geom_bond_publ_flag
Ir1 Cl1 2.3814(12) . ?
Ir1 P1 2.3002(13) . ?
Ir1 C23 2.202(5) . ?
Ir1 C24 2.205(5) . ?
Ir1 C27 2.104(5) . ?
Ir1 C28 2.119(5) . ?
Cl1 B1 2.190(6) . ?
P1 C1 1.822(5) . ?
P1 C3 1.835(5) . ?
P1 C9 1.824(5) . ?
C1 H1A 0.9900 . ?
C1 H1B 0.9900 . ?
C1 C2 1.541(7) . ?
C2 H2A 0.9900 . ?
C2 H2B 0.9900 . ?
C2 B1 1.611(7) . ?
C3 C4 1.397(7) . ?
C3 C8 1.394(7) . ?
C4 H4 0.9500 . ?
C4 C5 1.382(7) . ?
C5 H5 0.9500 . ?
C5 C6 1.388(7) . ?
C6 H6 0.9500 . ?
C6 C7 1.388(8) . ?
C7 H7 0.9500 . ?
C7 C8 1.391(7) . ?
C8 H8 0.9500 . ?
C9 C10 1.400(7) . ?
C9 C14 1.395(7) . ?
C10 H10 0.9500 . ?
C10 C11 1.386(7) . ?
C11 H11 0.9500 . ?
C11 C12 1.394(7) . ?
C12 H12 0.9500 . ?
C12 C13 1.391(7) . ?
C13 H13 0.9500 . ?
C13 C14 1.383(7) . ?
C14 H14 0.9500 . ?
C15 H15 1.0000 . ?
C15 C16 1.545(7) . ?
C15 C20 1.544(7) . ?
C15 B1 1.596(8) . ?
C16 H16A 0.9900 . ?
C16 H16B 0.9900 . ?
C16 C17 1.548(7) . ?
C17 H17A 0.9900 . ?
C17 H17B 0.9900 . ?
C17 C18 1.544(7) . ?
C18 H18A 0.9900 . ?
C18 H18B 0.9900 . ?
C18 C19 1.552(7) . ?
C19 H19 1.0000 . ?
C19 C22 1.535(7) . ?
C19 B1 1.603(8) . ?
C20 H20A 0.9900 . ?
C20 H20B 0.9900 . ?
C20 C21 1.535(7) . ?
C21 H21A 0.9900 . ?
C21 H21B 0.9900 . ?
C21 C22 1.537(7) . ?
C22 H22A 0.9900 . ?
C22 H22B 0.9900 . ?
C23 H23 1.0000 . ?
C23 C24 1.386(7) . ?
C23 C30 1.517(8) . ?
C24 H24 1.0000 . ?
C24 C25 1.523(7) . ?
C25 H25A 0.9900 . ?
C25 H25B 0.9900 . ?
C25 C26 1.540(7) . ?
C26 H26A 0.9900 . ?
C26 H26B 0.9900 . ?
C26 C27 1.511(7) . ?
C27 H27 1.0000 . ?
C27 C28 1.419(7) . ?
C28 H28 1.0000 . ?
C28 C29 1.524(8) . ?
C29 H29A 0.9900 . ?
C29 H29B 0.9900 . ?
C29 C30 1.539(8) . ?
C30 H30A 0.9900 . ?
C30 H30B 0.9900 . ?

loop_
_geom_torsion_atom_site_label_1
_geom_torsion_atom_site_label_2
_geom_torsion_atom_site_label_3
_geom_torsion_atom_site_label_4
_geom_torsion
_geom_torsion_site_symmetry_1
_geom_torsion_site_symmetry_2
_geom_torsion_site_symmetry_3
_geom_torsion_site_symmetry_4
_geom_torsion_publ_flag
Ir1 P1 C1 C2 56.2(4) . . . . ?
Ir1 P1 C3 C4 64.2(4) . . . . ?
Ir1 P1 C3 C8 -113.8(4) . . . . ?
Ir1 P1 C9 C10 -168.3(4) . . . . ?
Ir1 P1 C9 C14 11.3(4) . . . . ?
Ir1 C23 C24 C25 -104.8(5) . . . . ?
Ir1 C23 C30 C29 34.6(5) . . . . ?
Ir1 C24 C25 C26 12.0(6) . . . . ?
Ir1 C27 C28 C29 -107.2(5) . . . . ?
Ir1 C28 C29 C30 12.3(6) . . . . ?
P1 C1 C2 B1 -77.5(5) . . . . ?
P1 C3 C4 C5 -177.6(4) . . . . ?
P1 C3 C8 C7 178.0(4) . . . . ?
P1 C9 C10 C11 -179.4(4) . . . . ?
P1 C9 C14 C13 179.7(4) . . . . ?
C1 P1 C3 C4 -65.2(4) . . . . ?
C1 P1 C3 C8 116.8(5) . . . . ?
C1 P1 C9 C10 -39.6(5) . . . . ?
C1 P1 C9 C14 140.1(4) . . . . ?
C1 C2 B1 Cl1 76.4(5) . . . . ?
C1 C2 B1 C15 -38.8(7) . . . . ?
C1 C2 B1 C19 -171.0(4) . . . . ?
C3 P1 C1 C2 -176.0(4) . . . . ?
C3 P1 C9 C10 65.9(5) . . . . ?
C3 P1 C9 C14 -114.4(4) . . . . ?
C3 C4 C5 C6 0.0(8) . . . . ?
C4 C3 C8 C7 0.0(8) . . . . ?
C4 C5 C6 C7 -0.9(8) . . . . ?
C5 C6 C7 C8 1.4(8) . . . . ?
C6 C7 C8 C3 -1.0(8) . . . . ?
C8 C3 C4 C5 0.5(8) . . . . ?
C9 P1 C1 C2 -67.5(4) . . . . ?
C9 P1 C3 C4 -173.7(4) . . . . ?
C9 P1 C3 C8 8.4(5) . . . . ?
C9 C10 C11 C12 -1.1(8) . . . . ?
C10 C9 C14 C13 -0.6(7) . . . . ?
C10 C11 C12 C13 0.8(8) . . . . ?
C11 C12 C13 C14 -0.5(8) . . . . ?
C12 C13 C14 C9 0.4(8) . . . . ?
C14 C9 C10 C11 1.0(8) . . . . ?
C15 C16 C17 C18 40.6(7) . . . . ?
C15 C20 C21 C22 -43.7(7) . . . . ?
C16 C15 C20 C21 -69.0(6) . . . . ?
C16 C15 B1 Cl1 -179.6(3) . . . . ?
C16 C15 B1 C2 -66.9(6) . . . . ?
C16 C15 B1 C19 69.1(5) . . . . ?
C16 C17 C18 C19 -39.2(7) . . . . ?
C17 C18 C19 C22 -71.0(6) . . . . ?
C17 C18 C19 B1 51.7(6) . . . . ?
C18 C19 C22 C21 67.1(6) . . . . ?
C18 C19 B1 Cl1 -180.0(3) . . . . ?
C18 C19 B1 C2 69.1(6) . . . . ?
C18 C19 B1 C15 -67.6(5) . . . . ?
C20 C15 C16 C17 68.8(6) . . . . ?
C20 C15 B1 Cl1 56.9(5) . . . . ?
C20 C15 B1 C2 169.7(5) . . . . ?
C20 C15 B1 C19 -54.4(6) . . . . ?
C20 C21 C22 C19 44.7(7) . . . . ?
C22 C19 B1 Cl1 -57.1(5) . . . . ?
C22 C19 B1 C2 -168.0(4) . . . . ?
C22 C19 B1 C15 55.3(5) . . . . ?
C23 C24 C25 C26 94.3(6) . . . . ?
C24 C23 C30 C29 -46.1(7) . . . . ?
C24 C25 C26 C27 -30.7(7) . . . . ?
C25 C26 C27 Ir1 35.4(6) . . . . ?
C25 C26 C27 C28 -45.9(7) . . . . ?
C26 C27 C28 Ir1 103.9(5) . . . . ?
C26 C27 C28 C29 -3.3(8) . . . . ?
C27 C28 C29 C30 93.7(6) . . . . ?
C28 C29 C30 C23 -31.3(7) . . . . ?
C30 C23 C24 Ir1 101.1(5) . . . . ?
C30 C23 C24 C25 -3.7(8) . . . . ?
B1 C15 C16 C17 -54.4(6) . . . . ?
B1 C15 C20 C21 50.0(6) . . . . ?
B1 C19 C22 C21 -51.8(6) . . . . ?

loop_
_twin_individual_id
_twin_individual_mass_fraction_refined
1 0.5526(6)
2 0.4474(6)
